data_4123422
loop_
_publ_author_name
'Williams, Derek E.'
'Dolgopolova, Ekaterina A.'
'Pellechia, Perry J.'
'Palukoshka, Andrei'
'Wilson, Thomas J.'
'Tan, Rui'
'Maier, Josef M.'
'Greytak, Andrew B.'
'Smith, Mark D.'
'Krause, Jeanette A.'
'Shustova, Natalia B.'

_publ_section_title
;
 Mimic of the Green Fluorescent Protein \b-Barrel: Photophysics and
 Dynamics of Confined Chromophores Defined by a Rigid Porous Scaffold.
;
_journal_issue 6
_journal_name_full 'Journal of the American Chemical Society'
_journal_page_first 2223
_journal_page_last 2226
_journal_paper_doi 10.1021/ja5131269
_journal_volume 137
_journal_year 2015
_chemical_formula_moiety '0.5(C84 H48 O26.5 Zn8)'
_chemical_formula_sum 'C42 H24.5 O13.25 Zn4'
_chemical_formula_weight 1002.59
_space_group_crystal_system monoclinic
_space_group_IT_number 12
_space_group_name_Hall '-C 2y'
_space_group_name_H-M_alt 'C 1 2/m 1'
_symmetry_space_group_name_Hall '-C 2y'
_symmetry_space_group_name_H-M 'C 1 2/m 1'
_atom_sites_solution_hydrogens geom
_atom_sites_solution_primary direct
_audit_creation_date 2014-12-12
_audit_creation_method
;
Olex2 1.2
(compiled 2014.11.28 svn.r3106 for OlexSys, GUI svn.r4959)
;
_cell_angle_alpha 90
_cell_angle_beta 92.381(2)
_cell_angle_gamma 90
_cell_formula_units_Z 4
_cell_length_a 24.117(2)
_cell_length_b 24.219(2)
_cell_length_c 17.0669(17)
_cell_measurement_reflns_used 6516
_cell_measurement_temperature 100(2)
_cell_measurement_theta_max 20.712
_cell_measurement_theta_min 2.385
_cell_volume 9960.0(15)
_computing_cell_refinement 'SAINT v6.45A (Bruker, 2003)'
_computing_data_reduction 'SAINT v6.45A (Bruker, 2003)'
_computing_molecular_graphics 'Olex2 (Dolomanov et al., 2009)'
_computing_publication_material 'Olex2 (Dolomanov et al., 2009)'
_computing_structure_refinement 'ShelXL (Sheldrick, 2008)'
_computing_structure_solution 'XS (Sheldrick, 2008)'
_diffrn_ambient_temperature 100(2)
_diffrn_measured_fraction_theta_full 1.000
_diffrn_measured_fraction_theta_max 0.997
_diffrn_measurement_device_type 'CCD area detector'
_diffrn_measurement_method 'phi and omega scans'
_diffrn_radiation_monochromator graphite
_diffrn_radiation_type MoK\a
_diffrn_radiation_wavelength 0.71073
_diffrn_reflns_av_R_equivalents 0.0883
_diffrn_reflns_av_unetI/netI 0.0804
_diffrn_reflns_Laue_measured_fraction_full 1.000
_diffrn_reflns_Laue_measured_fraction_max 0.997
_diffrn_reflns_limit_h_max 24
_diffrn_reflns_limit_h_min -24
_diffrn_reflns_limit_k_max 24
_diffrn_reflns_limit_k_min -24
_diffrn_reflns_limit_l_max 17
_diffrn_reflns_limit_l_min -17
_diffrn_reflns_number 26940
_diffrn_reflns_point_group_measured_fraction_full 1.000
_diffrn_reflns_point_group_measured_fraction_max 0.997
_diffrn_reflns_theta_full 21.000
_diffrn_reflns_theta_max 21.320
_diffrn_reflns_theta_min 1.194
_diffrn_source 'sealed tube'
_exptl_absorpt_coefficient_mu 0.979
_exptl_absorpt_correction_type none
_exptl_crystal_colour 'light brown'
_exptl_crystal_density_diffrn 0.669
_exptl_crystal_description cube
_exptl_crystal_F_000 2010
_exptl_crystal_size_max 0.38
_exptl_crystal_size_mid 0.36
_exptl_crystal_size_min 0.32
_refine_diff_density_max 0.488
_refine_diff_density_min -0.362
_refine_diff_density_rms 0.073
_refine_ls_extinction_method none
_refine_ls_goodness_of_fit_ref 0.958
_refine_ls_hydrogen_treatment constr
_refine_ls_matrix_type full
_refine_ls_number_parameters 268
_refine_ls_number_reflns 5757
_refine_ls_number_restraints 54
_refine_ls_restrained_S_all 0.972
_refine_ls_R_factor_all 0.0967
_refine_ls_R_factor_gt 0.0656
_refine_ls_shift/su_max 0.000
_refine_ls_shift/su_mean 0.000
_refine_ls_structure_factor_coef Fsqd
_refine_ls_weighting_details 'w=1/[\s^2^(Fo^2^)+(0.1231P)^2^] where P=(Fo^2^+2Fc^2^)/3'
_refine_ls_weighting_scheme calc
_refine_ls_wR_factor_gt 0.1927
_refine_ls_wR_factor_ref 0.2050
_reflns_number_gt 3289
_reflns_number_total 5757
_reflns_threshold_expression 'I > 2\s(I)'
_cod_data_source_file ja5131269_si_002.cif
_cod_data_source_block dw1261bm_sq
_cod_depositor_comments 'Adding full bibliography for 4123421--4123422.cif.'
_cod_original_cell_volume 9960.2(17)
_cod_original_formula_sum 'C42 H24.50 O13.25 Zn4'
_cod_database_code 4123422
_shelxl_version_number 2014/6
_shelx_space_group_comment
;
The symmetry employed for this shelxl refinement is uniquely defined
by the following loop, which should always be used as a source of
symmetry information in preference to the above space-group names.
They are only intended as comments.
;
_olex2_refinement_description
;
1. Fixed Uiso
 At 1.2 times of:
  All C(H) groups
2. Uiso/Uaniso restraints and constraints
Uanis(C12) \\sim Ueq, Uanis(C14) \\sim Ueq, Uanis(C17) \\sim Ueq, Uanis(C18)
\\sim Ueq: with sigma of 0.1 and sigma for terminal atoms of 0.2
Uanis(C3) \\sim Ueq, Uanis(C4) \\sim Ueq: with sigma of 0.015 and sigma for
terminal atoms of 0.03
3. Rigid body (RIGU) restrains
 C18, C19, C16, C21
 with sigma for 1-2 distances of 0.004 and sigma for 1-3 distances of 0.004
4. Same fragment restrains
{C8, C9, C10, C11, C12, C13} sigma for 1-2: 0.01, 1-3: 0.04
as
{C16, C17, C18, C19, C20, C21}
5. Others
 Fixed Sof: O9(0.125)
6.a Aromatic/amide H refined with riding coordinates:
 C3(H3), C4(H4), C6(H6), C7(H7), C9(H9), C10(H10), C12(H12), C13(H13),
 C17(H17), C18(H18), C20(H20), C21(H21), C23(H23), C24(H24)
6.b Fitted hexagon refined as free rotating group:
 C2(C3,C4,C5,C6,C7), C8(C9,C10,C11,C12,C13)
;
_olex2_submission_special_instructions 'No special instructions were received'

loop_
_space_group_symop_operation_xyz
'x, y, z'
'-x, y, -z'
'x+1/2, y+1/2, z'
'-x+1/2, y+1/2, -z'
'-x, -y, -z'
'x, -y, z'
'-x+1/2, -y+1/2, -z'
'x+1/2, -y+1/2, z'

loop_
_atom_site_label
_atom_site_type_symbol
_atom_site_fract_x
_atom_site_fract_y
_atom_site_fract_z
_atom_site_U_iso_or_equiv
_atom_site_adp_type
_atom_site_occupancy
_atom_site_site_symmetry_order
_atom_site_calc_flag
_atom_site_refinement_flags_posn
_atom_site_refinement_flags_adp
_atom_site_refinement_flags_occupancy
Zn1 Zn 0.08053(4) 0.0000 0.18583(6) 0.0709(4) Uani 1 2 d S T P
Zn2 Zn 0.14857(4) 0.06505(4) 0.31698(5) 0.0869(4) Uani 1 1 d . . .
Zn3 Zn 0.21218(5) 0.0000 0.18617(8) 0.0935(5) Uani 1 2 d S T P
O1 O 0.1472(2) 0.0000 0.2513(3) 0.0693(17) Uani 1 2 d S T P
O2 O 0.0325(2) 0.0628(2) 0.2023(4) 0.1042(18) Uani 1 1 d . . .
O3 O 0.0811(3) 0.1070(3) 0.2966(4) 0.136(2) Uani 1 1 d . . .
O4 O -0.2461(4) 0.4333(4) 0.2092(6) 0.212(4) Uani 1 1 d . . .
O5 O -0.2886(3) 0.3878(3) 0.3045(5) 0.160(3) Uani 1 1 d . . .
O6 O 0.0878(4) 0.0000 0.0749(5) 0.117(3) Uani 1 2 d S T P
O7 O 0.1834(6) 0.0000 0.0807(6) 0.227(6) Uani 1 2 d S T P
O8 O 0.1481(3) 0.0470(3) -0.5744(4) 0.135(2) Uani 1 1 d . . .
C1 C 0.0395(4) 0.1000(4) 0.2485(6) 0.102(3) Uani 1 1 d . . .
C2 C -0.0036(3) 0.1441(3) 0.2492(5) 0.118(3) Uani 1 1 d . . .
C3 C 0.0016(3) 0.1874(4) 0.3024(4) 0.210(6) Uani 1 1 d G U .
H3 H 0.0326 0.1888 0.3387 0.252 Uiso 1 1 calc R . .
C4 C -0.0385(4) 0.2286(3) 0.3027(5) 0.227(6) Uani 1 1 d G U .
H4 H -0.0350 0.2582 0.3391 0.273 Uiso 1 1 calc R . .
C5 C -0.0838(3) 0.2266(3) 0.2497(6) 0.178(5) Uani 1 1 d G . .
C6 C -0.0890(3) 0.1833(4) 0.1965(4) 0.162(4) Uani 1 1 d G . .
H6 H -0.1200 0.1818 0.1603 0.194 Uiso 1 1 calc R . .
C7 C -0.0489(4) 0.1420(3) 0.1962(4) 0.153(4) Uani 1 1 d G . .
H7 H -0.0525 0.1125 0.1598 0.184 Uiso 1 1 calc R . .
C8 C -0.1241(4) 0.2724(4) 0.2547(7) 0.203(6) Uani 1 1 d D . .
C9 C -0.1659(5) 0.2692(4) 0.3082(5) 0.255(9) Uani 1 1 d DG . .
H9 H -0.1660 0.2398 0.3451 0.306 Uiso 1 1 calc R . .
C10 C -0.2076(4) 0.3088(5) 0.3076(5) 0.226(7) Uani 1 1 d DG . .
H10 H -0.2362 0.3066 0.3442 0.272 Uiso 1 1 calc R . .
C11 C -0.2075(4) 0.3518(4) 0.2536(7) 0.168(5) Uani 1 1 d DG . .
C12 C -0.1657(5) 0.3550(4) 0.2001(6) 0.302(11) Uani 1 1 d DG U .
H12 H -0.1656 0.3844 0.1632 0.363 Uiso 1 1 calc R . .
C13 C -0.1240(4) 0.3154(5) 0.2007(6) 0.290(10) Uani 1 1 d DG . .
H13 H -0.0954 0.3176 0.1641 0.348 Uiso 1 1 calc R . .
C14 C -0.2485(6) 0.3972(7) 0.2615(9) 0.195(7) Uani 1 1 d . U .
C15 C 0.1288(9) 0.0000 0.0464(10) 0.143(6) Uani 1 2 d S T P
C16 C 0.1354(6) 0.0000 -0.0411(8) 0.168(7) Uani 1 2 d DS TU P
C17 C 0.1855(6) 0.0000 -0.0765(8) 0.264(13) Uani 1 2 d DS TU P
H17 H 0.2186 0.0000 -0.0443 0.316 Uiso 1 2 calc RS T P
C18 C 0.1898(6) 0.0000 -0.1565(8) 0.310(16) Uani 1 2 d DS TU P
H18 H 0.2250 0.0000 -0.1793 0.371 Uiso 1 2 calc RS T P
C19 C 0.1416(6) 0.0000 -0.2029(7) 0.157(6) Uani 1 2 d DS TU P
C20 C 0.0913(5) 0.0000 -0.1678(7) 0.121(5) Uani 1 2 d DS T P
H20 H 0.0580 0.0000 -0.1996 0.145 Uiso 1 2 calc RS T P
C21 C 0.0884(5) 0.0000 -0.0880(6) 0.113(4) Uani 1 2 d DS TU P
H21 H 0.0532 0.0000 -0.0650 0.135 Uiso 1 2 calc RS T P
C22 C 0.1481(7) 0.0000 -0.2899(10) 0.155(7) Uani 1 2 d S T P
C23 C 0.1505(7) 0.0466(7) -0.3312(7) 0.220(7) Uani 1 1 d . . .
H23 H 0.1515 0.0809 -0.3040 0.264 Uiso 1 1 calc R . .
C24 C 0.1516(6) 0.0470(6) -0.4091(7) 0.204(6) Uani 1 1 d . . .
H24 H 0.1546 0.0813 -0.4356 0.245 Uiso 1 1 calc R . .
C25 C 0.1487(6) 0.0000 -0.4512(8) 0.128(5) Uani 1 2 d S T P
C26 C 0.1497(6) 0.0000 -0.5391(9) 0.119(5) Uani 1 2 d S T P
O9 O 0.296(3) 0.0000 0.097(4) 0.32(4) Uiso 0.25 2 d S T P

loop_
_atom_site_aniso_label
_atom_site_aniso_U_11
_atom_site_aniso_U_22
_atom_site_aniso_U_33
_atom_site_aniso_U_23
_atom_site_aniso_U_13
_atom_site_aniso_U_12
Zn1 0.0684(8) 0.0637(8) 0.0803(8) 0.000 0.0016(6) 0.000
Zn2 0.0845(7) 0.0815(7) 0.0943(7) -0.0090(5) 0.0000(5) -0.0042(5)
Zn3 0.0787(9) 0.0933(10) 0.1093(10) 0.000 0.0127(7) 0.000
O1 0.068(4) 0.058(4) 0.082(4) 0.000 0.001(3) 0.000
O2 0.103(4) 0.086(4) 0.123(5) -0.019(3) -0.006(3) 0.023(3)
O3 0.138(6) 0.107(5) 0.162(6) -0.044(4) -0.013(5) 0.038(4)
O4 0.200(9) 0.181(9) 0.258(11) 0.038(7) 0.041(8) 0.113(7)
O5 0.138(7) 0.138(6) 0.204(8) 0.011(5) -0.001(5) 0.054(5)
O6 0.119(8) 0.131(7) 0.103(7) 0.000 0.023(6) 0.000
O7 0.232(15) 0.36(2) 0.095(8) 0.000 0.042(9) 0.000
O8 0.159(6) 0.143(6) 0.104(5) -0.010(4) 0.015(4) -0.010(5)
C1 0.084(7) 0.112(8) 0.110(8) -0.002(6) -0.005(6) 0.029(6)
C2 0.145(9) 0.082(6) 0.127(7) -0.024(5) 0.004(7) 0.032(6)
C3 0.188(10) 0.202(10) 0.234(11) -0.045(10) -0.056(9) 0.094(9)
C4 0.233(11) 0.189(10) 0.257(12) -0.073(9) -0.026(10) 0.106(10)
C5 0.145(10) 0.178(13) 0.207(13) -0.008(10) -0.036(9) 0.080(10)
C6 0.145(10) 0.140(10) 0.198(12) -0.013(9) -0.018(8) 0.048(9)
C7 0.140(9) 0.143(10) 0.175(10) -0.021(8) -0.027(8) 0.071(8)
C8 0.169(13) 0.148(12) 0.292(18) -0.034(12) 0.010(12) 0.102(11)
C9 0.256(18) 0.223(17) 0.292(19) 0.066(13) 0.101(15) 0.171(15)
C10 0.218(15) 0.236(17) 0.231(15) 0.047(13) 0.088(12) 0.127(13)
C11 0.143(11) 0.169(12) 0.193(12) 0.050(10) 0.020(9) 0.064(10)
C12 0.247(18) 0.222(18) 0.45(3) 0.146(18) 0.16(2) 0.104(15)
C13 0.28(2) 0.189(16) 0.41(3) 0.069(16) 0.054(18) 0.166(15)
C14 0.156(13) 0.190(15) 0.243(17) 0.099(12) 0.046(11) 0.092(12)
C15 0.155(18) 0.171(15) 0.098(14) 0.000 -0.056(13) 0.000
C16 0.120(11) 0.30(2) 0.088(11) 0.000 0.024(7) 0.000
C17 0.24(2) 0.47(4) 0.082(12) 0.000 -0.055(14) 0.000
C18 0.195(16) 0.63(5) 0.102(13) 0.000 -0.036(11) 0.000
C19 0.159(14) 0.235(19) 0.074(10) 0.000 -0.027(9) 0.000
C20 0.087(9) 0.188(14) 0.088(10) 0.000 0.013(7) 0.000
C21 0.119(10) 0.140(11) 0.079(9) 0.000 0.010(7) 0.000
C22 0.129(12) 0.26(3) 0.080(13) 0.000 0.019(9) 0.000
C23 0.33(2) 0.260(19) 0.075(9) -0.010(9) 0.022(10) -0.009(15)
C24 0.33(2) 0.183(13) 0.096(9) -0.027(8) 0.019(10) -0.042(12)
C25 0.124(11) 0.194(17) 0.064(10) 0.000 -0.003(7) 0.000
C26 0.098(10) 0.160(17) 0.100(13) 0.000 0.003(8) 0.000

loop_
_atom_type_symbol
_atom_type_description
_atom_type_scat_dispersion_real
_atom_type_scat_dispersion_imag
_atom_type_scat_source
C C 0.0033 0.0016 'International Tables Vol C Tables 4.2.6.8 and 6.1.1.4'
H H 0.0000 0.0000 'International Tables Vol C Tables 4.2.6.8 and 6.1.1.4'
O O 0.0106 0.0060 'International Tables Vol C Tables 4.2.6.8 and 6.1.1.4'
Zn Zn 0.2839 1.4301 'International Tables Vol C Tables 4.2.6.8 and 6.1.1.4'

loop_
_geom_angle_atom_site_label_1
_geom_angle_atom_site_label_2
_geom_angle_atom_site_label_3
_geom_angle
_geom_angle_site_symmetry_1
_geom_angle_site_symmetry_3
Zn2 Zn1 Zn2 60.16(4) 6 .
O1 Zn1 Zn2 35.48(9) . .
O1 Zn1 Zn2 35.48(9) . 6
O1 Zn1 O2 114.0(2) . 6
O1 Zn1 O2 114.0(2) . .
O2 Zn1 Zn2 78.51(18) . .
O2 Zn1 Zn2 125.96(18) . 6
O2 Zn1 Zn2 125.96(18) 6 .
O2 Zn1 Zn2 78.51(18) 6 6
O2 Zn1 O2 103.3(4) . 6
O6 Zn1 Zn2 129.8(2) . .
O6 Zn1 Zn2 129.8(2) . 6
O6 Zn1 O1 117.9(4) . .
O6 Zn1 O2 102.9(3) . .
O6 Zn1 O2 102.9(3) . 6
Zn1 Zn2 Zn2 59.92(2) . 6
O1 Zn2 Zn1 35.20(16) . .
O1 Zn2 Zn2 35.42(14) . 6
O1 Zn2 O3 109.2(2) . .
O3 Zn2 Zn1 74.06(19) . .
O3 Zn2 Zn2 121.6(2) . 6
O5 Zn2 Zn1 127.7(3) 8 .
O5 Zn2 Zn2 126.6(3) 8 6
O5 Zn2 O1 114.5(3) 8 .
O5 Zn2 O3 109.2(3) 8 .
O8 Zn2 Zn1 123.6(2) 1_556 .
O8 Zn2 Zn2 76.8(2) 1_556 6
O8 Zn2 O1 112.2(2) 1_556 .
O8 Zn2 O3 104.8(3) 1_556 .
O8 Zn2 O5 106.4(3) 1_556 8
O1 Zn3 O9 178.7(17) . .
O4 Zn3 O1 107.9(3) 3_545 .
O4 Zn3 O1 107.9(3) 8 .
O4 Zn3 O4 113.2(7) 8 3_545
O4 Zn3 O9 72.8(9) 8 .
O4 Zn3 O9 72.8(9) 3_545 .
O7 Zn3 O1 105.5(4) . .
O7 Zn3 O4 111.0(4) . 8
O7 Zn3 O4 111.0(4) . 3_545
O7 Zn3 O9 73.2(17) . .
Zn1 O1 Zn2 109.3(2) . .
Zn1 O1 Zn2 109.3(2) . 6
Zn1 O1 Zn3 109.9(3) . .
Zn2 O1 Zn2 109.2(3) 6 .
Zn2 O1 Zn3 109.6(2) . .
Zn2 O1 Zn3 109.6(2) 6 .
C1 O2 Zn1 127.8(6) . .
C1 O3 Zn2 132.4(6) . .
C14 O4 Zn3 133.5(10) . 3_455
C14 O5 Zn2 126.0(9) . 8_455
C15 O6 Zn1 123.3(12) . .
C15 O7 Zn3 133.4(11) . .
C26 O8 Zn2 131.1(8) . 1_554
O2 C1 O3 127.2(9) . .
O2 C1 C2 117.5(9) . .
O3 C1 C2 115.3(9) . .
C3 C2 C1 120.1(8) . .
C3 C2 C7 120.0 . .
C7 C2 C1 119.9(8) . .
C2 C3 H3 120.0 . .
C2 C3 C4 120.0 . .
C4 C3 H3 120.0 . .
C3 C4 H4 120.0 . .
C5 C4 C3 120.0 . .
C5 C4 H4 120.0 . .
C4 C5 C8 115.8(8) . .
C6 C5 C4 120.0 . .
C6 C5 C8 124.2(8) . .
C5 C6 H6 120.0 . .
C5 C6 C7 120.0 . .
C7 C6 H6 120.0 . .
C2 C7 H7 120.0 . .
C6 C7 C2 120.0 . .
C6 C7 H7 120.0 . .
C9 C8 C5 119.4(10) . .
C9 C8 C13 120.0 . .
C13 C8 C5 120.3(10) . .
C8 C9 H9 120.0 . .
C8 C9 C10 120.0 . .
C10 C9 H9 120.0 . .
C9 C10 H10 120.0 . .
C11 C10 C9 120.0 . .
C11 C10 H10 120.0 . .
C10 C11 C12 120.0 . .
C10 C11 C14 118.2(11) . .
C12 C11 C14 121.4(11) . .
C11 C12 H12 120.0 . .
C13 C12 C11 120.0 . .
C13 C12 H12 120.0 . .
C8 C13 H13 120.0 . .
C12 C13 C8 120.0 . .
C12 C13 H13 120.0 . .
O4 C14 O5 127.0(13) . .
O4 C14 C11 113.6(13) . .
O5 C14 C11 116.7(13) . .
O6 C15 O7 130.0(17) . .
O6 C15 C16 124.1(15) . .
O7 C15 C16 105.9(16) . .
C17 C16 C15 124.5(13) . .
C21 C16 C15 117.6(13) . .
C21 C16 C17 117.9(12) . .
C16 C17 H17 118.6 . .
C16 C17 C18 122.7(13) . .
C18 C17 H17 118.6 . .
C17 C18 H18 120.8 . .
C17 C18 C19 118.3(13) . .
C19 C18 H18 120.8 . .
C18 C19 C22 116.6(13) . .
C20 C19 C18 119.2(11) . .
C20 C19 C22 124.2(12) . .
C19 C20 H20 119.4 . .
C21 C20 C19 121.1(11) . .
C21 C20 H20 119.4 . .
C16 C21 C20 120.7(11) . .
C16 C21 H21 119.7 . .
C20 C21 H21 119.7 . .
C23 C22 C19 122.1(9) 6 .
C23 C22 C19 122.1(9) . .
C23 C22 C23 115.8(18) 6 .
C22 C23 H23 118.8 . .
C24 C23 C22 122.4(16) . .
C24 C23 H23 118.8 . .
C23 C24 H24 119.2 . .
C23 C24 C25 121.7(14) . .
C25 C24 H24 119.2 . .
C24 C25 C24 115.4(15) . 6
C24 C25 C26 122.1(7) 6 .
C24 C25 C26 122.1(7) . .
O8 C26 O8 124.2(14) 6 .
O8 C26 C25 117.8(7) . .
O8 C26 C25 117.8(7) 6 .

loop_
_geom_bond_atom_site_label_1
_geom_bond_atom_site_label_2
_geom_bond_distance
_geom_bond_site_symmetry_2
Zn1 Zn2 3.1431(13) 6
Zn1 Zn2 3.1432(13) .
Zn1 O1 1.920(6) .
Zn1 O2 1.938(5) .
Zn1 O2 1.938(5) 6
Zn1 O6 1.909(9) .
Zn2 Zn2 3.1508(18) 6
Zn2 O1 1.933(3) .
Zn2 O3 1.938(7) .
Zn2 O5 1.916(7) 8
Zn2 O8 1.905(7) 1_556
Zn3 O1 1.958(6) .
Zn3 O4 1.935(8) 3_545
Zn3 O4 1.935(8) 8
Zn3 O7 1.903(12) .
Zn3 O9 2.58(8) .
O1 Zn2 1.933(3) 6
O2 C1 1.204(10) .
O3 C1 1.280(10) .
O4 Zn3 1.935(8) 3_455
O4 C14 1.253(13) .
O5 Zn2 1.916(7) 8_455
O5 C14 1.258(14) .
O6 C15 1.120(19) .
O7 C15 1.417(19) .
O8 Zn2 1.905(7) 1_554
O8 C26 1.289(8) .
C1 C2 1.493(10) .
C2 C3 1.3900 .
C2 C7 1.3900 .
C3 H3 0.9500 .
C3 C4 1.3900 .
C4 H4 0.9500 .
C4 C5 1.3900 .
C5 C6 1.3900 .
C5 C8 1.481(8) .
C6 H6 0.9500 .
C6 C7 1.3900 .
C7 H7 0.9500 .
C8 C9 1.3900 .
C8 C13 1.3900 .
C9 H9 0.9500 .
C9 C10 1.3900 .
C10 H10 0.9500 .
C10 C11 1.3900 .
C11 C12 1.3900 .
C11 C14 1.490(14) .
C12 H12 0.9500 .
C12 C13 1.3900 .
C13 H13 0.9500 .
C15 C16 1.51(2) .
C16 C17 1.372(9) .
C16 C21 1.360(9) .
C17 H17 0.9500 .
C17 C18 1.374(9) .
C18 H18 0.9500 .
C18 C19 1.379(9) .
C19 C20 1.374(9) .
C19 C22 1.500(19) .
C20 H20 0.9500 .
C20 C21 1.368(8) .
C21 H21 0.9500 .
C22 C23 1.334(14) .
C22 C23 1.334(14) 6
C23 H23 0.9500 .
C23 C24 1.331(14) .
C24 H24 0.9500 .
C24 C25 1.347(11) .
C25 C24 1.347(11) 6
C25 C26 1.500(18) .
C26 O8 1.289(8) 6

loop_
_geom_torsion_atom_site_label_1
_geom_torsion_atom_site_label_2
_geom_torsion_atom_site_label_3
_geom_torsion_atom_site_label_4
_geom_torsion
_geom_torsion_site_symmetry_1
_geom_torsion_site_symmetry_4
Zn1 O2 C1 O3 1.4(15) . .
Zn1 O2 C1 C2 179.4(5) . .
Zn1 O6 C15 O7 0.000(0) . .
Zn1 O6 C15 C16 180.000(0) . .
Zn2 O3 C1 O2 0.6(16) . .
Zn2 O3 C1 C2 -177.5(6) . .
Zn2 O5 C14 O4 -13(3) 8_455 .
Zn2 O5 C14 C11 -173.1(8) 8_455 .
Zn2 O8 C26 O8 -5(2) 1_554 6
Zn2 O8 C26 C25 179.9(8) 1_554 .
Zn3 O4 C14 O5 18(3) 3_455 .
Zn3 O4 C14 C11 178.6(9) 3_455 .
Zn3 O7 C15 O6 0.000(1) . .
Zn3 O7 C15 C16 180.000(1) . .
O2 C1 C2 C3 178.5(7) . .
O2 C1 C2 C7 -1.8(11) . .
O3 C1 C2 C3 -3.2(11) . .
O3 C1 C2 C7 176.4(7) . .
O6 C15 C16 C17 180.000(0) . .
O6 C15 C16 C21 0.000(0) . .
O7 C15 C16 C17 0.000(0) . .
O7 C15 C16 C21 180.000(0) . .
C1 C2 C3 C4 179.6(8) . .
C1 C2 C7 C6 -179.6(8) . .
C2 C3 C4 C5 0.0 . .
C3 C2 C7 C6 0.0 . .
C3 C4 C5 C6 0.0 . .
C3 C4 C5 C8 -179.9(9) . .
C4 C5 C6 C7 0.0 . .
C4 C5 C8 C9 -85.2(8) . .
C4 C5 C8 C13 102.0(8) . .
C5 C6 C7 C2 0.0 . .
C5 C8 C9 C10 -172.8(10) . .
C5 C8 C13 C12 172.8(10) . .
C6 C5 C8 C9 95.0(9) . .
C6 C5 C8 C13 -77.9(10) . .
C7 C2 C3 C4 0.0 . .
C8 C5 C6 C7 179.9(9) . .
C8 C9 C10 C11 0.0 . .
C9 C8 C13 C12 0.0 . .
C9 C10 C11 C12 0.0 . .
C9 C10 C11 C14 -172.3(12) . .
C10 C11 C12 C13 0.0 . .
C10 C11 C14 O4 -178.5(12) . .
C10 C11 C14 O5 -16(2) . .
C11 C12 C13 C8 0.0 . .
C12 C11 C14 O4 9(2) . .
C12 C11 C14 O5 171.8(11) . .
C13 C8 C9 C10 0.0 . .
C14 C11 C12 C13 172.0(12) . .
C15 C16 C17 C18 180.000(1) . .
C15 C16 C21 C20 180.000(1) . .
C16 C17 C18 C19 0.000(0) . .
C17 C16 C21 C20 0.000(1) . .
C17 C18 C19 C20 0.000(1) . .
C17 C18 C19 C22 180.000(1) . .
C18 C19 C20 C21 0.000(1) . .
C18 C19 C22 C23 -90.8(17) . .
C18 C19 C22 C23 90.8(17) . 6
C19 C20 C21 C16 0.000(0) . .
C19 C22 C23 C24 -174.3(14) . .
C20 C19 C22 C23 89.2(17) . .
C20 C19 C22 C23 -89.2(17) . 6
C21 C16 C17 C18 0.000(1) . .
C22 C19 C20 C21 180.000(1) . .
C22 C23 C24 C25 2(3) . .
C23 C22 C23 C24 4(3) 6 .
C23 C24 C25 C24 -8(3) . 6
C23 C24 C25 C26 179.6(14) . .
C24 C25 C26 O8 -6(2) . .
C24 C25 C26 O8 -178.3(14) 6 .
C24 C25 C26 O8 6(2) 6 6
C24 C25 C26 O8 178.3(14) . 6
